data_2228531
loop_
_publ_author_name
'Yuan, Ai-Lin'
'Wang, Chang-Sheng'
'Zhuang, Ling-Hua'
'Wang, Guo-Wei'

_publ_section_title
;
 3,3'-Dimethyl-1,1'-[(1,3-dihydroxypropane-2,2-diyl)dimethylidene]diimidazolium
 bis(hexafluorophosphate)
;
_journal_coeditor_code RK2245
_journal_issue 12
_journal_name_full 'Acta Crystallographica Section E'
_journal_page_first o3282
_journal_paper_doi 10.1107/S1600536810047677
_journal_volume 66
_journal_year 2010
_chemical_formula_iupac 'C13 H22 N4 O2 2+, 2P F6 -'
_chemical_formula_moiety 'C13 H22 N4 O2 2+, 2(F6 P -)'
_chemical_formula_sum 'C13 H22 F12 N4 O2 P2'
_chemical_formula_weight 556.29
_chemical_melting_point_gt 497
_chemical_melting_point_lt 500
_chemical_name_systematic
;
3,3'-Dimethyl-1,1'-[(1,3-dihydroxypropane-2,2-diyl)dimethylidene]diimidazolium
bis(hexafluorophosphate)
;
_space_group_IT_number 33
_symmetry_cell_setting orthorhombic
_symmetry_space_group_name_Hall 'P 2c -2n'
_symmetry_space_group_name_H-M 'P n a 21'
_atom_sites_solution_hydrogens geom
_atom_sites_solution_primary direct
_atom_sites_solution_secondary difmap
_cell_angle_alpha 90.00
_cell_angle_beta 90.00
_cell_angle_gamma 90.00
_cell_formula_units_Z 4
_cell_length_a 14.622(3)
_cell_length_b 12.504(3)
_cell_length_c 12.165(2)
_cell_measurement_reflns_used 25
_cell_measurement_temperature 295(2)
_cell_measurement_theta_max 13
_cell_measurement_theta_min 9
_cell_volume 2224.2(8)
_computing_cell_refinement '<i>CAD-4</i> (Enraf--Nonius, 1989)'
_computing_data_collection '<i>CAD-4</i> (Enraf--Nonius, 1989)'
_computing_data_reduction '<i>XCAD4</i> (Harms & Wocadlo, 1995)'
_computing_molecular_graphics '<i>SHELXTL</i> (Sheldrick, 2008)'
_computing_publication_material '<i>SHELXTL</i> (Sheldrick, 2008)'
_computing_structure_refinement '<i>SHELXL97</i> (Sheldrick, 2008)'
_computing_structure_solution '<i>SHELXS97</i> (Sheldrick, 2008)'
_diffrn_ambient_temperature 295(2)
_diffrn_measured_fraction_theta_full 0.998
_diffrn_measured_fraction_theta_max 0.998
_diffrn_measurement_device_type 'Enraf--Nonius CAD-4'
_diffrn_measurement_method \w/2\q-scans
_diffrn_radiation_monochromator graphite
_diffrn_radiation_source 'fine-focus sealed tube'
_diffrn_radiation_type MoK\a
_diffrn_radiation_wavelength 0.71073
_diffrn_reflns_av_R_equivalents 0.0665
_diffrn_reflns_av_sigmaI/netI 0.0859
_diffrn_reflns_limit_h_max 17
_diffrn_reflns_limit_h_min 0
_diffrn_reflns_limit_k_max 15
_diffrn_reflns_limit_k_min 0
_diffrn_reflns_limit_l_max 14
_diffrn_reflns_limit_l_min -14
_diffrn_reflns_number 4082
_diffrn_reflns_theta_full 25.39
_diffrn_reflns_theta_max 25.39
_diffrn_reflns_theta_min 2.14
_diffrn_standards_decay_% 1
_diffrn_standards_interval_count 200
_diffrn_standards_interval_time 120
_diffrn_standards_number 3
_exptl_absorpt_coefficient_mu 0.314
_exptl_absorpt_correction_T_max 0.9693
_exptl_absorpt_correction_T_min 0.9399
_exptl_absorpt_correction_type psi-scan
_exptl_absorpt_process_details '(North <i>et al.</i>, 1968)'
_exptl_crystal_colour colourless
_exptl_crystal_density_diffrn 1.661
_exptl_crystal_density_method 'not measured'
_exptl_crystal_description block
_exptl_crystal_F_000 1128
_exptl_crystal_size_max 0.20
_exptl_crystal_size_mid 0.10
_exptl_crystal_size_min 0.10
_refine_diff_density_max 0.195
_refine_diff_density_min -0.168
_refine_ls_abs_structure_details 'Flack (1983), 1930 Friedel pairs'
_refine_ls_abs_structure_Flack 0.01(16)
_refine_ls_extinction_coef 0.105(11)
_refine_ls_extinction_method '<i>SHELXL97</i> (Sheldrick, 2008)'
_refine_ls_goodness_of_fit_ref 1.002
_refine_ls_hydrogen_treatment constr
_refine_ls_matrix_type full
_refine_ls_number_parameters 298
_refine_ls_number_reflns 4082
_refine_ls_number_restraints 1
_refine_ls_restrained_S_all 1.002
_refine_ls_R_factor_all 0.1510
_refine_ls_R_factor_gt 0.0661
_refine_ls_shift/su_max 0.000
_refine_ls_shift/su_mean 0.000
_refine_ls_structure_factor_coef Fsqd
_refine_ls_weighting_details 'calc w=1/[\s^2^(Fo^2^)+(0.0340P)^2^] where P=(Fo^2^+2Fc^2^)/3'
_refine_ls_weighting_scheme calc
_refine_ls_wR_factor_gt 0.1002
_refine_ls_wR_factor_ref 0.1233
_reflns_number_gt 1861
_reflns_number_total 2152
_reflns_threshold_expression I>2\s(I)
_cod_data_source_file rk2245.cif
_cod_data_source_block I
_cod_database_code 2228531
_cod_database_fobs_code 2228531

loop_
_symmetry_equiv_pos_as_xyz
'x, y, z'
'-x, -y, z+1/2'
'-x+1/2, y+1/2, z+1/2'
'x+1/2, -y+1/2, z'

loop_
_atom_site_type_symbol
_atom_site_label
_atom_site_fract_x
_atom_site_fract_y
_atom_site_fract_z
_atom_site_U_iso_or_equiv
_atom_site_adp_type
_atom_site_calc_flag
_atom_site_refinement_flags
_atom_site_occupancy
_atom_site_disorder_assembly
_atom_site_disorder_group
O O1 0.8641(3) 0.5204(5) 0.2865(3) 0.119(2) Uani d . 1 . .
H H1A 0.8104 0.5362 0.2756 0.179 Uiso calc R 1 . .
N N1 1.0848(6) 0.8302(5) 0.4610(6) 0.103(2) Uani d . 1 . .
C C1 1.1347(5) 0.9027(6) 0.5270(7) 0.123(3) Uani d . 1 . .
H H1B 1.1127 0.9740 0.5144 0.185 Uiso calc R 1 . .
H H1C 1.1983 0.8989 0.5082 0.185 Uiso calc R 1 . .
H H1D 1.1268 0.8845 0.6030 0.185 Uiso calc R 1 . .
O O2 1.0931(3) 0.4708(3) 0.5634(3) 0.0826(14) Uani d . 1 . .
H H2A 1.1025 0.4740 0.6298 0.124 Uiso calc R 1 . .
N N2 1.0515(4) 0.6773(4) 0.3942(5) 0.0724(16) Uani d . 1 . .
C C2 1.1092(6) 0.7153(6) 0.4672(6) 0.092(3) Uani d . 1 . .
H H2B 1.1525 0.6804 0.5101 0.111 Uiso calc R 1 . .
N N3 0.9585(3) 0.2977(4) 0.4254(4) 0.0595(13) Uani d . 1 . .
C C3 1.0013(6) 0.7562(7) 0.3474(7) 0.101(2) Uani d . 1 . .
H H3A 0.9577 0.7467 0.2927 0.121 Uiso calc R 1 . .
N N4 0.8598(4) 0.1738(4) 0.4570(4) 0.0708(15) Uani d . 1 . .
C C4 1.0258(6) 0.8556(7) 0.3952(8) 0.098(3) Uani d . 1 . .
H H4A 1.0027 0.9233 0.3801 0.117 Uiso calc R 1 . .
C C5 1.0500(4) 0.5689(4) 0.3557(5) 0.0593(15) Uani d . 1 . .
H H5A 1.1108 0.5385 0.3631 0.071 Uiso calc R 1 . .
H H5B 1.0342 0.5684 0.2783 0.071 Uiso calc R 1 . .
C C6 0.9823(3) 0.4998(4) 0.4183(4) 0.0402(12) Uani d . 1 . .
C C7 1.0003(4) 0.4992(5) 0.5411(4) 0.0649(16) Uani d . 1 . .
H H7A 0.9877 0.5695 0.5712 0.078 Uiso calc R 1 . .
H H7B 0.9598 0.4484 0.5765 0.078 Uiso calc R 1 . .
C C8 0.8832(3) 0.5271(5) 0.3995(4) 0.0580(15) Uani d . 1 . .
H H8A 0.8445 0.4778 0.4398 0.070 Uiso calc R 1 . .
H H8B 0.8709 0.5990 0.4257 0.070 Uiso calc R 1 . .
C C9 1.0043(4) 0.3873(4) 0.3704(5) 0.0637(15) Uani d . 1 . .
H H9A 0.9872 0.3866 0.2934 0.076 Uiso calc R 1 . .
H H9B 1.0698 0.3760 0.3744 0.076 Uiso calc R 1 . .
C C10 0.9922(5) 0.2325(5) 0.5067(5) 0.0652(19) Uani d . 1 . .
H H10A 1.0493 0.2387 0.5397 0.078 Uiso calc R 1 . .
C C11 0.9291(5) 0.1587(6) 0.5303(6) 0.081(2) Uani d . 1 . .
H H11A 0.9320 0.1074 0.5855 0.098 Uiso calc R 1 . .
C C12 0.8786(4) 0.2570(4) 0.3921(5) 0.0599(16) Uani d . 1 . .
H H12A 0.8428 0.2821 0.3344 0.072 Uiso calc R 1 . .
C C13 0.7815(5) 0.1020(6) 0.4552(6) 0.109(3) Uani d . 1 . .
H H13A 0.7397 0.1243 0.3988 0.164 Uiso calc R 1 . .
H H13B 0.7513 0.1040 0.5252 0.164 Uiso calc R 1 . .
H H13C 0.8019 0.0305 0.4404 0.164 Uiso calc R 1 . .
P P1 0.72571(13) 0.35606(18) 0.68464(19) 0.0911(6) Uani d . 1 . .
F F1 0.7669(3) 0.4744(3) 0.6875(5) 0.1535(18) Uani d . 1 . .
F F2 0.6868(3) 0.2424(3) 0.6720(5) 0.1459(18) Uani d . 1 . .
F F3 0.6246(3) 0.4001(4) 0.6840(4) 0.1420(16) Uani d . 1 . .
F F4 0.7290(3) 0.3498(5) 0.8136(3) 0.151(2) Uani d . 1 . .
F F5 0.7254(4) 0.3651(4) 0.5546(4) 0.140(2) Uani d . 1 . .
F F6 0.8266(2) 0.3132(4) 0.6825(5) 0.1478(18) Uani d . 1 . .
P P2 0.64385(14) 0.33975(18) 0.1878(2) 0.0992(7) Uani d . 1 . .
F F7 0.7457(4) 0.3277(4) 0.1659(6) 0.179(2) Uani d . 1 . .
F F8 0.6282(7) 0.3840(8) 0.0811(7) 0.355(7) Uani d . 1 . .
F F9 0.6598(5) 0.3032(5) 0.3039(4) 0.220(3) Uani d . 1 . .
F F10 0.6708(5) 0.4574(5) 0.2350(7) 0.238(4) Uani d . 1 . .
F F11 0.6079(10) 0.2399(7) 0.1625(8) 0.390(8) Uani d . 1 . .
F F12 0.5486(5) 0.3672(9) 0.2204(9) 0.314(6) Uani d . 1 . .

loop_
_atom_site_aniso_label
_atom_site_aniso_U_11
_atom_site_aniso_U_22
_atom_site_aniso_U_33
_atom_site_aniso_U_12
_atom_site_aniso_U_13
_atom_site_aniso_U_23
O1 0.069(3) 0.240(6) 0.049(2) 0.047(4) 0.006(2) 0.014(3)
N1 0.109(6) 0.068(5) 0.131(6) -0.036(5) 0.018(5) -0.028(4)
C1 0.117(7) 0.105(6) 0.147(8) -0.006(6) 0.008(7) 0.006(6)
O2 0.054(3) 0.125(4) 0.069(3) 0.022(3) -0.011(2) -0.016(3)
N2 0.065(4) 0.067(4) 0.086(4) -0.006(3) 0.021(3) -0.005(3)
C2 0.090(6) 0.085(6) 0.102(6) -0.023(5) 0.021(5) -0.031(5)
N3 0.063(3) 0.050(3) 0.066(3) -0.011(3) -0.019(3) -0.010(3)
C3 0.085(6) 0.110(6) 0.108(6) -0.009(6) 0.028(5) -0.005(6)
N4 0.061(3) 0.087(4) 0.065(3) -0.029(3) -0.006(3) 0.009(3)
C4 0.077(6) 0.100(7) 0.116(8) 0.008(5) 0.038(5) 0.012(6)
C5 0.053(3) 0.053(3) 0.071(4) 0.004(3) 0.009(3) 0.004(3)
C6 0.047(3) 0.036(2) 0.037(3) -0.012(3) -0.006(3) 0.005(2)
C7 0.061(4) 0.092(4) 0.042(3) 0.000(3) -0.003(3) -0.020(3)
C8 0.047(3) 0.087(4) 0.041(3) 0.021(3) 0.004(3) 0.015(3)
C9 0.068(4) 0.075(4) 0.048(3) -0.007(4) 0.005(3) -0.002(3)
C10 0.071(5) 0.052(4) 0.072(5) -0.003(4) -0.016(4) 0.005(3)
C11 0.087(5) 0.089(5) 0.069(5) 0.014(5) -0.003(4) 0.004(4)
C12 0.067(4) 0.025(2) 0.088(4) -0.004(3) -0.020(4) 0.001(3)
C13 0.077(5) 0.133(7) 0.118(6) -0.067(5) -0.007(4) -0.008(5)
P1 0.0748(13) 0.1251(16) 0.0734(12) -0.0271(12) -0.0068(14) -0.0219(14)
F1 0.166(4) 0.136(3) 0.159(4) -0.059(3) -0.010(4) -0.044(4)
F2 0.170(4) 0.120(3) 0.148(4) -0.072(3) -0.012(4) -0.026(4)
F3 0.077(3) 0.234(5) 0.116(3) -0.002(3) -0.004(3) 0.021(4)
F4 0.117(4) 0.264(7) 0.073(3) 0.014(4) 0.002(3) -0.007(4)
F5 0.135(5) 0.198(6) 0.087(4) -0.029(4) 0.016(3) 0.012(3)
F6 0.067(3) 0.206(5) 0.170(4) 0.001(3) -0.014(4) -0.073(4)
P2 0.0872(16) 0.1174(17) 0.0929(15) -0.0272(13) -0.0190(16) 0.0416(15)
F7 0.130(5) 0.235(6) 0.171(5) -0.026(4) 0.038(5) -0.041(6)
F8 0.375(14) 0.489(14) 0.201(8) -0.219(11) -0.182(9) 0.238(9)
F9 0.263(8) 0.293(8) 0.104(5) -0.080(7) -0.052(5) 0.083(5)
F10 0.206(7) 0.153(5) 0.355(12) -0.041(5) 0.034(7) 0.001(7)
F11 0.70(2) 0.233(7) 0.241(9) -0.308(11) 0.025(13) -0.029(8)
F12 0.111(5) 0.491(15) 0.340(14) 0.080(7) -0.002(6) 0.009(12)

loop_
_atom_type_symbol
_atom_type_description
_atom_type_scat_dispersion_real
_atom_type_scat_dispersion_imag
_atom_type_scat_source
C C 0.0033 0.0016 'International Tables Vol C Tables 4.2.6.8 and 6.1.1.4'
H H 0.0000 0.0000 'International Tables Vol C Tables 4.2.6.8 and 6.1.1.4'
N N 0.0061 0.0033 'International Tables Vol C Tables 4.2.6.8 and 6.1.1.4'
O O 0.0106 0.0060 'International Tables Vol C Tables 4.2.6.8 and 6.1.1.4'
F F 0.0171 0.0103 'International Tables Vol C Tables 4.2.6.8 and 6.1.1.4'
P P 0.1023 0.0942 'International Tables Vol C Tables 4.2.6.8 and 6.1.1.4'

loop_
_geom_angle_atom_site_label_1
_geom_angle_atom_site_label_2
_geom_angle_atom_site_label_3
_geom_angle_site_symmetry_1
_geom_angle_site_symmetry_3
_geom_angle
_geom_angle_publ_flag
C8 O1 H1A . . 109.5 ?
C4 N1 C1 . . 124.8(9) ?
C4 N1 C2 . . 117.1(8) ?
C1 N1 C2 . . 118.0(8) ?
N1 C1 H1B . . 109.5 ?
N1 C1 H1C . . 109.5 ?
H1B C1 H1C . . 109.5 ?
N1 C1 H1D . . 109.5 ?
H1B C1 H1D . . 109.5 ?
H1C C1 H1D . . 109.5 ?
C7 O2 H2A . . 109.5 ?
C2 N2 C3 . . 111.6(7) ?
C2 N2 C5 . . 124.9(6) ?
C3 N2 C5 . . 122.9(7) ?
N2 C2 N1 . . 99.3(7) ?
N2 C2 H2B . . 130.3 ?
N1 C2 H2B . . 130.3 ?
C12 N3 C10 . . 107.8(5) ?
C12 N3 C9 . . 123.4(5) ?
C10 N3 C9 . . 128.2(5) ?
N2 C3 C4 . . 109.2(8) ?
N2 C3 H3A . . 125.4 ?
C4 C3 H3A . . 125.4 ?
C12 N4 C11 . . 109.9(6) ?
C12 N4 C13 . . 129.4(6) ?
C11 N4 C13 . . 120.7(6) ?
N1 C4 C3 . . 102.7(9) ?
N1 C4 H4A . . 128.7 ?
C3 C4 H4A . . 128.7 ?
N2 C5 C6 . . 112.6(4) ?
N2 C5 H5A . . 109.1 ?
C6 C5 H5A . . 109.1 ?
N2 C5 H5B . . 109.1 ?
C6 C5 H5B . . 109.1 ?
H5A C5 H5B . . 107.8 ?
C8 C6 C7 . . 108.5(4) ?
C8 C6 C5 . . 114.9(4) ?
C7 C6 C5 . . 112.5(4) ?
C8 C6 C9 . . 110.3(4) ?
C7 C6 C9 . . 109.2(4) ?
C5 C6 C9 . . 101.1(4) ?
O2 C7 C6 . . 110.6(4) ?
O2 C7 H7A . . 109.5 ?
C6 C7 H7A . . 109.5 ?
O2 C7 H7B . . 109.5 ?
C6 C7 H7B . . 109.5 ?
H7A C7 H7B . . 108.1 ?
O1 C8 C6 . . 109.0(4) ?
O1 C8 H8A . . 109.9 ?
C6 C8 H8A . . 109.9 ?
O1 C8 H8B . . 109.9 ?
C6 C8 H8B . . 109.9 ?
H8A C8 H8B . . 108.3 ?
N3 C9 C6 . . 115.2(4) ?
N3 C9 H9A . . 108.5 ?
C6 C9 H9A . . 108.5 ?
N3 C9 H9B . . 108.5 ?
C6 C9 H9B . . 108.5 ?
H9A C9 H9B . . 107.5 ?
C11 C10 N3 . . 108.5(6) ?
C11 C10 H10A . . 125.8 ?
N3 C10 H10A . . 125.8 ?
C10 C11 N4 . . 106.1(6) ?
C10 C11 H11A . . 126.9 ?
N4 C11 H11A . . 126.9 ?
N4 C12 N3 . . 107.3(5) ?
N4 C12 H12A . . 126.4 ?
N3 C12 H12A . . 126.4 ?
N4 C13 H13A . . 109.5 ?
N4 C13 H13B . . 109.5 ?
H13A C13 H13B . . 109.5 ?
N4 C13 H13C . . 109.5 ?
H13A C13 H13C . . 109.5 ?
H13B C13 H13C . . 109.5 ?
F2 P1 F6 . . 91.8(3) ?
F2 P1 F4 . . 93.7(3) ?
F6 P1 F4 . . 88.3(3) ?
F2 P1 F3 . . 88.6(3) ?
F6 P1 F3 . . 178.7(4) ?
F4 P1 F3 . . 92.9(3) ?
F2 P1 F5 . . 88.0(3) ?
F6 P1 F5 . . 90.6(3) ?
F4 P1 F5 . . 178.0(3) ?
F3 P1 F5 . . 88.1(3) ?
F2 P1 F1 . . 175.5(4) ?
F6 P1 F1 . . 87.8(3) ?
F4 P1 F1 . . 90.8(3) ?
F3 P1 F1 . . 91.7(3) ?
F5 P1 F1 . . 87.5(3) ?
F11 P2 F8 . . 95.0(6) ?
F11 P2 F12 . . 84.9(6) ?
F8 P2 F12 . . 90.2(6) ?
F11 P2 F9 . . 89.6(5) ?
F8 P2 F9 . . 174.9(6) ?
F12 P2 F9 . . 88.0(5) ?
F11 P2 F7 . . 104.1(7) ?
F8 P2 F7 . . 92.1(5) ?
F12 P2 F7 . . 170.5(5) ?
F9 P2 F7 . . 88.9(4) ?
F11 P2 F10 . . 169.1(6) ?
F8 P2 F10 . . 90.5(5) ?
F12 P2 F10 . . 85.6(5) ?
F9 P2 F10 . . 84.6(4) ?
F7 P2 F10 . . 85.1(3) ?

loop_
_geom_bond_atom_site_label_1
_geom_bond_atom_site_label_2
_geom_bond_site_symmetry_2
_geom_bond_distance
_geom_bond_publ_flag
O1 C8 . 1.406(6) ?
O1 H1A . 0.8200 ?
N1 C4 . 1.219(9) ?
N1 C1 . 1.413(9) ?
N1 C2 . 1.482(10) ?
C1 H1B . 0.9600 ?
C1 H1C . 0.9600 ?
C1 H1D . 0.9600 ?
O2 C7 . 1.428(7) ?
O2 H2A . 0.8200 ?
N2 C2 . 1.314(8) ?
N2 C3 . 1.354(9) ?
N2 C5 . 1.434(6) ?
C2 H2B . 0.9300 ?
N3 C12 . 1.338(6) ?
N3 C10 . 1.372(7) ?
N3 C9 . 1.467(7) ?
C3 C4 . 1.419(11) ?
C3 H3A . 0.9300 ?
N4 C12 . 1.335(7) ?
N4 C11 . 1.363(8) ?
N4 C13 . 1.454(7) ?
C4 H4A . 0.9300 ?
C5 C6 . 1.519(6) ?
C5 H5A . 0.9700 ?
C5 H5B . 0.9700 ?
C6 C8 . 1.506(6) ?
C6 C7 . 1.518(7) ?
C6 C9 . 1.556(8) ?
C7 H7A . 0.9700 ?
C7 H7B . 0.9700 ?
C8 H8A . 0.9700 ?
C8 H8B . 0.9700 ?
C9 H9A . 0.9700 ?
C9 H9B . 0.9700 ?
C10 C11 . 1.336(8) ?
C10 H10A . 0.9300 ?
C11 H11A . 0.9300 ?
C12 H12A . 0.9300 ?
C13 H13A . 0.9600 ?
C13 H13B . 0.9600 ?
C13 H13C . 0.9600 ?
P1 F2 . 1.538(4) ?
P1 F6 . 1.570(4) ?
P1 F4 . 1.572(4) ?
P1 F3 . 1.578(4) ?
P1 F5 . 1.586(5) ?
P1 F1 . 1.598(4) ?
P2 F11 . 1.390(6) ?
P2 F8 . 1.429(6) ?
P2 F12 . 1.489(7) ?
P2 F9 . 1.503(5) ?
P2 F7 . 1.521(6) ?
P2 F10 . 1.628(6) ?

loop_
_geom_hbond_atom_site_label_D
_geom_hbond_atom_site_label_H
_geom_hbond_atom_site_label_A
_geom_hbond_site_symmetry_A
_geom_hbond_distance_DH
_geom_hbond_distance_HA
_geom_hbond_distance_DA
_geom_hbond_angle_DHA
C5 H5B O1 . 0.97 2.56 2.910(7) 101.3
C9 H9A O1 . 0.97 2.46 2.831(8) 102.4
O1 H1A F10 . 0.82 2.32 3.001(8) 140.7
O2 H2A O1 2_765 0.82 1.97 2.787(6) 175.2
C2 H2B F7 2_765 0.93 2.41 3.261(11) 151.8
C13 H13B O2 4_455 0.96 2.54 3.186(7) 124.9

loop_
_geom_torsion_atom_site_label_1
_geom_torsion_atom_site_label_2
_geom_torsion_atom_site_label_3
_geom_torsion_atom_site_label_4
_geom_torsion_site_symmetry_1
_geom_torsion_site_symmetry_2
_geom_torsion_site_symmetry_3
_geom_torsion_site_symmetry_4
_geom_torsion
_geom_torsion_publ_flag
C3 N2 C2 N1 . . . . 1.7(7) ?
C5 N2 C2 N1 . . . . 173.0(5) ?
C4 N1 C2 N2 . . . . -1.5(9) ?
C1 N1 C2 N2 . . . . -178.1(6) ?
C2 N2 C3 C4 . . . . -1.6(9) ?
C5 N2 C3 C4 . . . . -173.1(6) ?
C1 N1 C4 C3 . . . . 177.0(7) ?
C2 N1 C4 C3 . . . . 0.6(10) ?
N2 C3 C4 N1 . . . . 0.5(9) ?
C2 N2 C5 C6 . . . . 95.0(7) ?
C3 N2 C5 C6 . . . . -94.7(7) ?
N2 C5 C6 C8 . . . . 68.1(6) ?
N2 C5 C6 C7 . . . . -56.8(6) ?
N2 C5 C6 C9 . . . . -173.2(5) ?
C8 C6 C7 O2 . . . . 178.5(5) ?
C5 C6 C7 O2 . . . . -53.2(6) ?
C9 C6 C7 O2 . . . . 58.2(6) ?
C7 C6 C8 O1 . . . . -175.8(5) ?
C5 C6 C8 O1 . . . . 57.2(7) ?
C9 C6 C8 O1 . . . . -56.3(6) ?
C12 N3 C9 C6 . . . . 93.2(6) ?
C10 N3 C9 C6 . . . . -96.3(7) ?
C8 C6 C9 N3 . . . . -66.1(6) ?
C7 C6 C9 N3 . . . . 53.0(6) ?
C5 C6 C9 N3 . . . . 171.8(5) ?
C12 N3 C10 C11 . . . . -6.0(7) ?
C9 N3 C10 C11 . . . . -177.7(6) ?
N3 C10 C11 N4 . . . . 4.7(8) ?
C12 N4 C11 C10 . . . . -1.8(8) ?
C13 N4 C11 C10 . . . . 176.3(6) ?
C11 N4 C12 N3 . . . . -1.8(7) ?
C13 N4 C12 N3 . . . . -179.7(6) ?
C10 N3 C12 N4 . . . . 4.7(7) ?
C9 N3 C12 N4 . . . . 176.9(5) ?
